data_4307033
loop_
_publ_author_name
'Sota Shibahara'
'Hiroshi Kitagawa'
'Yoshiki Ozawa'
'Koshiro Toriumi'
'Takashi Kubo'
'Kazuhiro Nakasuji'

_publ_contact_author_address
;
Department of Chemistry, Graduate School of Science, Kyushu University 
Higasi-ku, Hakozaki 6-10-1, Fukuoka, Fukuoka, 812-8581, Japan
;
_publ_contact_author_email ' sota-s.scc@mbox.nc.kyushu-u.ac.jp '
_publ_contact_author_fax ' +81 92 642 2319 '
_publ_contact_author_name ' Sota Shibahara'
_publ_contact_author_phone ' +81 92 642 2319 '
_publ_section_title
;
Syntheses and Unusual Segregated-Alternated Hybrid Stacking Structure of
Hydrogen-Bonded Charge-Transfer Complexes Composed of
Bis[2,3-pyridinedithiolate]metal Complexes
;
_journal_name_full 'Inorganic Chemistry'
_journal_page_first 1162
_journal_page_last 1170
_journal_paper_doi 10.1021/ic0615269
_journal_volume 46
_journal_year 2007
_chemical_formula_sum 'C26 H48 N4 Ni O2 S4'
_chemical_formula_weight 635.63
_space_group_IT_number 60
_symmetry_cell_setting orthorhombic
_symmetry_Int_Tables_number 60
_symmetry_space_group_name_Hall '-P 2n 2ab'
_symmetry_space_group_name_H-M 'P b c n'
_audit_creation_date 'Mon Oct 28 17:04:57 2002'
_audit_creation_method 'by teXsan'
_cell_angle_alpha 89
_cell_angle_beta 89
_cell_angle_gamma 90
_cell_formula_units_Z 8
_cell_length_a 30.74(1)
_cell_length_b 14.53(1)
_cell_length_c 14.246(7)
_cell_measurement_reflns_used 25
_cell_measurement_temperature 296.2
_cell_measurement_theta_max 15.0
_cell_measurement_theta_min 14.8
_cell_volume 6361(6)
_computing_cell_refinement 'MSC/AFC Diffractometer Control'
_computing_data_collection 'MSC/AFC Diffractometer Control'
_computing_data_reduction 'teXsan Ver. 1.11'
_computing_publication_material 'teXsan Ver. 1.11'
_computing_structure_refinement SHELXL97
_computing_structure_solution SHELXS86
_diffrn_measurement_device_type 'Rigaku AFC5R'
_diffrn_measurement_method \w
_diffrn_radiation_type 'Mo K\a'
_diffrn_radiation_wavelength 0.7107
_diffrn_reflns_av_R_equivalents 0.000
_diffrn_reflns_limit_h_max 43
_diffrn_reflns_limit_h_min 0
_diffrn_reflns_limit_k_max 20
_diffrn_reflns_limit_k_min 0
_diffrn_reflns_limit_l_max 20
_diffrn_reflns_limit_l_min 0
_diffrn_reflns_number 10130
_diffrn_reflns_theta_max 30.01
_diffrn_standards_decay_% 2.48
_diffrn_standards_interval_count 150
_diffrn_standards_number 3
_exptl_absorpt_coefficient_mu 0.902
_exptl_absorpt_correction_T_max 1.000
_exptl_absorpt_correction_T_min 0.795
_exptl_absorpt_correction_type psi-scan
_exptl_absorpt_process_details '(North, Phillips & Mathews, 1968)'
_exptl_crystal_colour brown
_exptl_crystal_density_diffrn 1.327
_exptl_crystal_density_method 'not measured'
_exptl_crystal_description prismatic
_exptl_crystal_size_max 0.500
_exptl_crystal_size_mid 0.500
_exptl_crystal_size_min 0.500
_refine_diff_density_max 0.30
_refine_diff_density_min -0.48
_refine_ls_extinction_coef 0.0000
_refine_ls_extinction_expression Fc^*^=kFc[1+0.001xFc^2^\l^3^/sin(2\q)]^-1/4^
_refine_ls_extinction_method SHELXL
_refine_ls_goodness_of_fit_ref 1.012
_refine_ls_number_parameters 355
_refine_ls_number_reflns 4154
_refine_ls_R_factor_gt 0.0504
_refine_ls_shift/su_max 0.0010
_refine_ls_structure_factor_coef Fsqd
_refine_ls_weighting_details 'w = 1/[\s^2^(Fo^2^) + (0.0733P)^2^+0.1239P] where P=(Fo^2^+2Fc^2^)/3'
_refine_ls_weighting_scheme calc
_refine_ls_wR_factor_ref 0.1670
_reflns_number_gt 4154
_reflns_number_total 9270
_reflns_threshold_expression >2.0sigma(I)
_cod_data_source_file ic0615269si20060812_022136_5.cif
_cod_data_source_block '[Ni(pydt)2]2(Et4N)2H2O'
_cod_original_cell_volume 6362(6)
_cod_original_formula_sum 'C26 H48 N4 O2 Ni S4 '
_cod_database_code 4307033

loop_
_symmetry_equiv_pos_as_xyz
x,y,z
1/2-x,1/2-y,1/2+z
1/2+x,1/2-y,-z
-x,y,1/2-z
-x,-y,-z
1/2+x,1/2+y,1/2-z
1/2-x,1/2+y,z
x,-y,1/2+z

loop_
_atom_site_label
_atom_site_type_symbol
_atom_site_fract_x
_atom_site_fract_y
_atom_site_fract_z
_atom_site_U_iso_or_equiv
_atom_site_adp_type
_atom_site_occupancy
_atom_site_calc_flag
_atom_site_refinement_flags
_atom_site_disorder_assembly
_atom_site_disorder_group
Ni(1) Ni 0.37529(1) 0.24962(3) 0.15761(3) 0.0501(1) Uani 1.00 d . . .
S(1) S 0.39385(3) 0.18837(6) 0.02321(7) 0.0584(2) Uani 1.00 d . . .
S(2) S 0.36053(3) 0.38124(6) 0.08987(7) 0.0606(2) Uani 1.00 d . . .
S(3) S 0.36471(3) 0.31376(6) 0.29430(7) 0.0604(2) Uani 1.00 d . . .
S(4) S 0.38140(4) 0.11457(7) 0.22258(7) 0.0657(3) Uani 1.00 d . . .
O(1) O 0.0907(1) 0.0966(2) 0.0658(3) 0.110(1) Uani 1.00 d . . .
O(2) O 0.3436(2) 0.1072(3) 0.7567(3) 0.147(2) Uani 1.00 d . . .
N(1) N 0.3877(1) 0.2539(2) -0.1517(2) 0.0695(8) Uani 1.00 d . . .
N(2) N 0.3697(1) 0.2448(2) 0.4679(3) 0.0675(8) Uani 1.00 d . . .
N(3) N 0.25026(9) 0.1335(2) 0.0266(2) 0.0548(7) Uani 1.00 d . . .
N(4) N 0.5000 0.0827(3) 0.7500 0.0517(9) Uani 1.00 d S . .
N(5) N 0.0000 0.0750(3) 0.7500 0.058(1) Uani 1.00 d S . .
C(1) C 0.3832(1) 0.2743(2) -0.0599(3) 0.0534(8) Uani 1.00 d . . .
C(2) C 0.3695(1) 0.3617(3) -0.0307(3) 0.0539(8) Uani 1.00 d . . .
C(3) C 0.3630(1) 0.4278(3) -0.0979(4) 0.064(1) Uani 1.00 d . . .
C(4) C 0.3683(1) 0.4076(3) -0.1923(4) 0.073(1) Uani 1.00 d . . .
C(5) C 0.3801(1) 0.3203(3) -0.2145(3) 0.072(1) Uani 1.00 d . . .
C(6) C 0.3710(1) 0.2247(3) 0.3751(3) 0.0544(8) Uani 1.00 d . . .
C(7) C 0.3769(1) 0.1339(3) 0.3433(3) 0.0532(8) Uani 1.00 d . . .
C(8) C 0.3790(1) 0.0646(3) 0.4102(3) 0.066(1) Uani 1.00 d . . .
C(9) C 0.3765(1) 0.0862(3) 0.5039(3) 0.068(1) Uani 1.00 d . . .
C(10) C 0.3723(1) 0.1754(3) 0.5296(3) 0.074(1) Uani 1.00 d . . .
C(11) C 0.2205(1) 0.1691(3) 0.1030(3) 0.071(1) Uani 1.00 d . . .
C(12) C 0.2751(1) 0.2110(3) -0.0201(3) 0.069(1) Uani 1.00 d . . .
C(13) C 0.2207(1) 0.0852(3) -0.0419(3) 0.068(1) Uani 1.00 d . . .
C(14) C 0.2837(1) 0.0679(3) 0.0670(3) 0.074(1) Uani 1.00 d . . .
C(15) C 0.2436(2) 0.2206(4) 0.1812(3) 0.103(2) Uani 1.00 d . . .
C(16) C 0.2474(2) 0.2838(4) -0.0644(3) 0.088(1) Uani 1.00 d . . .
C(17) C 0.2429(2) 0.0478(4) -0.1287(3) 0.094(1) Uani 1.00 d . . .
C(18) C 0.2661(2) -0.0112(4) 0.1195(4) 0.101(2) Uani 1.00 d . . .
C(19) C 0.4667(1) 0.1417(3) 0.6995(3) 0.070(1) Uani 1.00 d . . .
C(20) C 0.4749(1) 0.0242(3) 0.8186(3) 0.0668(10) Uani 1.00 d . . .
C(21) C 0.4849(2) 0.2061(4) 0.6264(4) 0.106(2) Uani 1.00 d . . .
C(22) C 0.5027(2) -0.0421(4) 0.8751(4) 0.106(2) Uani 1.00 d . . .
C(23) C 0.0214(1) 0.1335(3) 0.6758(3) 0.078(1) Uani 1.00 d . . .
C(24) C 0.0356(1) 0.0163(3) 0.7927(3) 0.070(1) Uani 1.00 d . . .
C(25) C -0.0087(2) 0.1961(4) 0.6227(4) 0.113(2) Uani 1.00 d . . .
C(26) C 0.0210(2) -0.0433(4) 0.8738(4) 0.114(2) Uani 1.00 d . . .
H(1) H 0.355(1) 0.476(3) -0.083(3) 0.0738(2) Uiso 1.00 calc . . .
H(2) H 0.359(1) 0.456(3) -0.233(3) 0.0908(2) Uiso 1.00 calc . . .
H(3) H 0.3785 0.3057 -0.2865 0.0913 Uiso 1.00 calc . . .
H(4) H 0.383(1) 0.009(3) 0.388(3) 0.0643(1) Uiso 1.00 calc . . .
H(5) H 0.381(1) 0.043(3) 0.538(3) 0.0684(2) Uiso 1.00 calc . . .
H(6) H 0.367(1) 0.195(3) 0.601(3) 0.0801(2) Uiso 1.00 calc . . .
H(7) H 0.1068 0.1414 0.0202 0.0913 Uiso 1.00 calc . . .
H(8) H 0.0941 0.0275 0.0503 0.0913 Uiso 1.00 calc . . .
H(9) H 0.1994 0.2090 0.0763 0.0890 Uiso 1.00 calc . . .
H(10) H 0.2053 0.1173 0.1306 0.0890 Uiso 1.00 calc . . .
H(11) H 0.2943 0.2385 0.0248 0.0840 Uiso 1.00 calc . . .
H(12) H 0.2933 0.1848 -0.0693 0.0840 Uiso 1.00 calc . . .
H(13) H 0.1992 0.1297 -0.0629 0.0843 Uiso 1.00 calc . . .
H(14) H 0.2061 0.0369 -0.0112 0.0843 Uiso 1.00 calc . . .
H(15) H 0.3004 0.0431 0.0143 0.0917 Uiso 1.00 calc . . .
H(16) H 0.3036 0.1027 0.1044 0.0917 Uiso 1.00 calc . . .
H(17) H 0.2653 0.1803 0.2115 0.1278 Uiso 1.00 calc . . .
H(18) H 0.2249 0.2420 0.2285 0.1278 Uiso 1.00 calc . . .
H(19) H 0.2600 0.2717 0.1565 0.1278 Uiso 1.00 calc . . .
H(20) H 0.2281 0.2583 -0.1094 0.1063 Uiso 1.00 calc . . .
H(21) H 0.2293 0.3122 -0.0155 0.1063 Uiso 1.00 calc . . .
H(22) H 0.2640 0.3313 -0.0921 0.1063 Uiso 1.00 calc . . .
H(23) H 0.2570 0.0961 -0.1623 0.1151 Uiso 1.00 calc . . .
H(24) H 0.2222 0.0190 -0.1690 0.1151 Uiso 1.00 calc . . .
H(25) H 0.2641 0.0035 -0.1105 0.1151 Uiso 1.00 calc . . .
H(26) H 0.2466 -0.0465 0.0855 0.1207 Uiso 1.00 calc . . .
H(27) H 0.2890 -0.0496 0.1445 0.1207 Uiso 1.00 calc . . .
H(28) H 0.2506 0.0124 0.1759 0.1207 Uiso 1.00 calc . . .
H(29) H 0.4457 0.1008 0.6712 0.0854 Uiso 1.00 calc . . .
H(30) H 0.4517 0.1778 0.7454 0.0854 Uiso 1.00 calc . . .
H(31) H 0.4605 0.0660 0.8621 0.0801 Uiso 1.00 calc . . .
H(32) H 0.4527 -0.0076 0.7850 0.0801 Uiso 1.00 calc . . .
H(33) H 0.4990 0.1683 0.5777 0.1335 Uiso 1.00 calc . . .
H(34) H 0.4621 0.2388 0.5964 0.1335 Uiso 1.00 calc . . .
H(35) H 0.5054 0.2452 0.6521 0.1335 Uiso 1.00 calc . . .
H(36) H 0.5249 -0.0126 0.9105 0.1311 Uiso 1.00 calc . . .
H(37) H 0.5176 -0.0858 0.8328 0.1311 Uiso 1.00 calc . . .
H(38) H 0.4857 -0.0798 0.9171 0.1311 Uiso 1.00 calc . . .
H(39) H 0.0358 0.0912 0.6324 0.0945 Uiso 1.00 calc . . .
H(40) H 0.0437 0.1693 0.7046 0.0945 Uiso 1.00 calc . . .
H(41) H 0.0586 0.0577 0.8138 0.0890 Uiso 1.00 calc . . .
H(42) H 0.0478 -0.0211 0.7442 0.0890 Uiso 1.00 calc . . .
H(43) H -0.0308 0.1576 0.5915 0.1322 Uiso 1.00 calc . . .
H(44) H -0.0229 0.2358 0.6636 0.1322 Uiso 1.00 calc . . .
H(45) H 0.0063 0.2280 0.5752 0.1322 Uiso 1.00 calc . . .
H(46) H 0.0102 -0.0067 0.9239 0.1344 Uiso 1.00 calc . . .
H(47) H 0.0461 -0.0774 0.8987 0.1344 Uiso 1.00 calc . . .
H(48) H 0.0002 -0.0862 0.8544 0.1344 Uiso 1.00 calc . . .

loop_
_atom_site_aniso_label
_atom_site_aniso_U_11
_atom_site_aniso_U_22
_atom_site_aniso_U_33
_atom_site_aniso_U_12
_atom_site_aniso_U_13
_atom_site_aniso_U_23
Ni(1) 0.0378(2) 0.0514(2) 0.0610(3) 0.0015(2) -0.0010(2) -0.0056(2)
S(1) 0.0563(5) 0.0529(5) 0.0659(6) 0.0073(4) 0.0041(4) -0.0054(4)
S(2) 0.0618(5) 0.0547(5) 0.0652(6) 0.0094(4) 0.0026(4) -0.0071(4)
S(3) 0.0634(5) 0.0527(5) 0.0652(6) 0.0035(4) 0.0090(4) -0.0062(5)
S(4) 0.0781(6) 0.0541(5) 0.0648(6) 0.0071(5) -0.0049(5) -0.0066(5)
O(1) 0.131(3) 0.082(2) 0.117(3) 0.000(2) 0.033(2) -0.001(2)
O(2) 0.139(4) 0.127(3) 0.174(4) -0.003(3) -0.032(3) -0.002(3)
N(1) 0.084(2) 0.063(2) 0.062(2) -0.001(2) -0.001(2) -0.005(2)
N(2) 0.062(2) 0.072(2) 0.068(2) 0.001(2) -0.003(2) 0.000(2)
N(3) 0.039(1) 0.070(2) 0.055(2) -0.006(1) -0.002(1) 0.000(2)
N(4) 0.044(2) 0.060(2) 0.051(2) 0.0000 -0.001(2) 0.0000
N(5) 0.036(2) 0.064(3) 0.073(3) 0.0000 0.005(2) 0.0000
C(1) 0.042(2) 0.054(2) 0.065(2) -0.003(1) 0.003(1) -0.004(2)
C(2) 0.039(2) 0.058(2) 0.064(2) 0.002(1) 0.000(1) -0.004(2)
C(3) 0.052(2) 0.053(2) 0.089(3) 0.006(2) -0.008(2) 0.002(2)
C(4) 0.064(2) 0.076(3) 0.079(3) 0.000(2) -0.014(2) 0.009(2)
C(5) 0.081(3) 0.076(3) 0.059(2) -0.006(2) -0.008(2) -0.003(2)
C(6) 0.036(2) 0.065(2) 0.062(2) -0.002(1) 0.002(1) -0.004(2)
C(7) 0.040(1) 0.060(2) 0.059(2) 0.001(1) 0.000(1) -0.002(2)
C(8) 0.057(2) 0.057(2) 0.083(3) 0.003(2) 0.003(2) 0.002(2)
C(9) 0.058(2) 0.075(3) 0.070(3) 0.006(2) 0.002(2) 0.011(2)
C(10) 0.063(2) 0.086(3) 0.072(3) 0.000(2) -0.003(2) -0.001(3)
C(11) 0.060(2) 0.098(3) 0.055(2) 0.008(2) 0.003(2) -0.004(2)
C(12) 0.059(2) 0.076(3) 0.071(2) -0.015(2) 0.000(2) 0.003(2)
C(13) 0.061(2) 0.085(3) 0.058(2) -0.021(2) -0.006(2) 0.002(2)
C(14) 0.054(2) 0.089(3) 0.079(3) 0.005(2) -0.011(2) 0.005(2)
C(15) 0.113(4) 0.125(4) 0.070(3) 0.002(3) -0.013(3) -0.026(3)
C(16) 0.091(3) 0.087(3) 0.086(3) -0.014(3) -0.003(3) 0.016(3)
C(17) 0.107(4) 0.103(4) 0.073(3) -0.029(3) 0.011(3) -0.011(3)
C(18) 0.097(3) 0.102(4) 0.104(4) 0.005(3) -0.012(3) 0.034(3)
C(19) 0.054(2) 0.079(3) 0.076(3) 0.009(2) -0.005(2) 0.003(2)
C(20) 0.069(2) 0.071(2) 0.060(2) -0.015(2) 0.012(2) 0.000(2)
C(21) 0.094(3) 0.104(3) 0.121(4) 0.018(3) 0.003(3) 0.054(3)
C(22) 0.133(5) 0.105(4) 0.080(3) 0.012(3) 0.023(3) 0.033(3)
C(23) 0.054(2) 0.093(3) 0.086(3) -0.017(2) -0.003(2) 0.020(2)
C(24) 0.048(2) 0.073(3) 0.091(3) 0.009(2) 0.005(2) 0.009(2)
C(25) 0.098(4) 0.111(4) 0.130(5) -0.017(3) -0.025(3) 0.054(4)
C(26) 0.095(4) 0.108(4) 0.139(5) 0.011(3) 0.014(3) 0.058(4)

loop_
_atom_type_symbol
_atom_type_description
_atom_type_scat_dispersion_real
_atom_type_scat_dispersion_imag
_atom_type_scat_source
C C 0.003 0.002
;International Tables for Crystallography
(1992, Vol. C, Tables 4.2.6.8 and 6.1.1.4)
;
H H 0.000 0.000
;International Tables for Crystallography
(1992, Vol. C, Table 6.1.1.4)
;
N N 0.006 0.003
;International Tables for Crystallography
(1992, Vol. C, Tables 4.2.6.8 and 6.1.1.4)
;
Ni Ni 0.339 1.112
;International Tables for Crystallography
(1992, Vol. C, Tables 4.2.6.8 and 6.1.1.4)
;
S S 0.125 0.123
;International Tables for Crystallography
(1992, Vol. C, Tables 4.2.6.8 and 6.1.1.4)
;
O O 0.011 0.006
;International Tables for Crystallography
(1992, Vol. C, Tables 4.2.6.8 and 6.1.1.4)
;

loop_
_geom_angle_atom_site_label_1
_geom_angle_atom_site_label_2
_geom_angle_atom_site_label_3
_geom_angle
_geom_angle_site_symmetry_1
_geom_angle_site_symmetry_2
_geom_angle_site_symmetry_3
_geom_angle_publ_flag
? ? ? ? ? ? ? ?

loop_
_geom_bond_atom_site_label_1
_geom_bond_atom_site_label_2
_geom_bond_distance
_geom_bond_site_symmetry_1
_geom_bond_site_symmetry_2
_geom_bond_publ_flag
? ? ? ? ? ?

loop_
_geom_contact_atom_site_label_1
_geom_contact_atom_site_label_2
_geom_contact_distance
_geom_contact_site_symmetry_1
_geom_contact_site_symmetry_2
_geom_contact_publ_flag
? ? ? ? ? ?

loop_
_geom_torsion_atom_site_label_1
_geom_torsion_atom_site_label_2
_geom_torsion_atom_site_label_3
_geom_torsion_atom_site_label_4
_geom_torsion
_geom_torsion_site_symmetry_1
_geom_torsion_site_symmetry_2
_geom_torsion_site_symmetry_3
_geom_torsion_site_symmetry_4
_geom_torsion_publ_flag
? ? ? ? ? ? ? ? ? ?
